data_4501893
loop_
_publ_author_name
'Fang, Shao-Ming'
'Zhang, Qiang'
'Hu, Min'
'Yang, Xiao-Gang'
'Zhou, Li-Ming'
'Du, Miao'
'Liu, Chun-Sen'

_publ_section_title
;
 Regulation and Properties of Diversiform Cd(II) Supramolecular Complexes
 with a Bulky Naphthalene-Based Dicarboxyl Tecton and DifferentN-Donor
 Co-Ligands
;
_journal_issue 11
_journal_name_full 'Crystal Growth &amp; Design'
_journal_page_first 4773
_journal_paper_doi 10.1021/cg100645p
_journal_volume 10
_journal_year 2010
_chemical_formula_sum 'C34 H32 Cd2 N2 O14'
_chemical_formula_weight 917.42
_chemical_name_systematic
; 
 ? 
;
_space_group_IT_number 2
_symmetry_cell_setting triclinic
_symmetry_space_group_name_Hall '-P 1'
_symmetry_space_group_name_H-M 'P -1'
_atom_sites_solution_hydrogens geom
_atom_sites_solution_primary direct
_atom_sites_solution_secondary difmap
_audit_creation_method SHELXL-97
_cell_angle_alpha 80.994(7)
_cell_angle_beta 82.035(8)
_cell_angle_gamma 85.377(8)
_cell_formula_units_Z 1
_cell_length_a 7.7519(8)
_cell_length_b 9.2376(8)
_cell_length_c 12.0934(10)
_cell_measurement_reflns_used 2920
_cell_measurement_temperature 294(2)
_cell_measurement_theta_max 30.6061
_cell_measurement_theta_min 2.9714
_cell_volume 845.53(14)
_computing_cell_refinement 'SAINT (Bruker, 2007)'
_computing_data_collection 'SMART (Bruker, 2007)'
_computing_data_reduction SAINT
_computing_molecular_graphics 'SHELXTL (Sheldrick, 2008)'
_computing_publication_material 'SHELXTL and PLATON (Spek, 2009)'
_computing_structure_refinement 'SHELXL97 (Sheldrick, 2008)'
_computing_structure_solution 'SHELXS97 (Sheldrick, 2008)'
_diffrn_ambient_temperature 294(2)
_diffrn_measured_fraction_theta_full 0.998
_diffrn_measured_fraction_theta_max 0.998
_diffrn_measurement_device_type 'Bruker SMART CCD area-detector'
_diffrn_measurement_method '\f and \w scans'
_diffrn_radiation_monochromator graphite
_diffrn_radiation_source 'fine-focus sealed tube'
_diffrn_radiation_type MoK\a
_diffrn_radiation_wavelength 0.71073
_diffrn_reflns_av_R_equivalents 0.0308
_diffrn_reflns_av_sigmaI/netI 0.0676
_diffrn_reflns_limit_h_max 5
_diffrn_reflns_limit_h_min -9
_diffrn_reflns_limit_k_max 10
_diffrn_reflns_limit_k_min -10
_diffrn_reflns_limit_l_max 14
_diffrn_reflns_limit_l_min -14
_diffrn_reflns_number 5576
_diffrn_reflns_theta_full 25.00
_diffrn_reflns_theta_max 25.00
_diffrn_reflns_theta_min 2.98
_diffrn_standards_number 0
_exptl_absorpt_coefficient_mu 1.332
_exptl_absorpt_correction_T_max 0.8565
_exptl_absorpt_correction_T_min 0.7955
_exptl_absorpt_correction_type multi-scan
_exptl_absorpt_process_details '(SADABS; Sheldrick, 1996)'
_exptl_crystal_colour yellow
_exptl_crystal_density_diffrn 1.802
_exptl_crystal_density_method 'not measured'
_exptl_crystal_description block
_exptl_crystal_F_000 458
_exptl_crystal_size_max 0.18
_exptl_crystal_size_mid 0.15
_exptl_crystal_size_min 0.12
_refine_diff_density_max 0.330
_refine_diff_density_min -0.408
_refine_diff_density_rms 0.083
_refine_ls_extinction_method none
_refine_ls_goodness_of_fit_ref 0.943
_refine_ls_hydrogen_treatment constr
_refine_ls_matrix_type full
_refine_ls_number_parameters 235
_refine_ls_number_reflns 2971
_refine_ls_number_restraints 0
_refine_ls_restrained_S_all 0.943
_refine_ls_R_factor_all 0.0408
_refine_ls_R_factor_gt 0.0288
_refine_ls_shift/su_max 0.001
_refine_ls_shift/su_mean 0.000
_refine_ls_structure_factor_coef Fsqd
_refine_ls_weighting_details 'calc w=1/[\s^2^(Fo^2^)+(0.0014P)^2^+0.0000P] where P=(Fo^2^+2Fc^2^)/3'
_refine_ls_weighting_scheme calc
_refine_ls_wR_factor_gt 0.0374
_refine_ls_wR_factor_ref 0.0384
_reflns_number_gt 2374
_reflns_number_total 2971
_reflns_threshold_expression I>2\s(I)
_cod_data_source_file cg100645p_si_002.cif
_cod_data_source_block 4
_cod_depositor_comments
;
The following automatic conversions were performed:

'_symmetry_cell_setting' value 'Triclinic' changed to 'triclinic'
according to /home/saulius/struct/CIF-dictionaries/cif_core.dic
dictionary named 'cif_core.dic' version 2.4.2 from 2011-04-26.

Automatic conversion script
Id: cif_fix_values 1715 2011-07-08 13:25:40Z adriana 
;
_cod_original_cell_volume 845.53(13)
_cod_original_sg_symbol_H-M P-1
_cod_database_code 4501893

loop_
_symmetry_equiv_pos_as_xyz
'x, y, z'
'-x, -y, -z'

loop_
_atom_site_label
_atom_site_type_symbol
_atom_site_fract_x
_atom_site_fract_y
_atom_site_fract_z
_atom_site_U_iso_or_equiv
_atom_site_adp_type
_atom_site_occupancy
_atom_site_symmetry_multiplicity
_atom_site_calc_flag
_atom_site_refinement_flags
Cd1 Cd 0.25346(3) 0.34900(3) -0.059083(19) 0.02375(8) Uani 1 1 d .
C1 C 0.5173(5) 0.2530(4) 0.1048(3) 0.0299(9) Uani 1 1 d .
C2 C 0.6063(4) 0.2414(4) 0.2085(2) 0.0214(8) Uani 1 1 d .
C3 C 0.5147(4) 0.2167(4) 0.3139(3) 0.0296(9) Uani 1 1 d .
H3A H 0.3936 0.2172 0.3210 0.036 Uiso 1 1 calc R
C4 C 0.5976(5) 0.1907(4) 0.4117(3) 0.0315(9) Uani 1 1 d .
C5 C 0.5031(5) 0.1673(4) 0.5221(3) 0.0474(11) Uani 1 1 d .
H5A H 0.3819 0.1680 0.5311 0.057 Uiso 1 1 calc R
C6 C 0.5908(7) 0.1436(5) 0.6155(3) 0.0598(14) Uani 1 1 d .
H6A H 0.5274 0.1323 0.6872 0.072 Uiso 1 1 calc R
C7 C 0.7725(7) 0.1364(4) 0.6050(3) 0.0592(14) Uani 1 1 d .
H7A H 0.8297 0.1186 0.6689 0.071 Uiso 1 1 calc R
C8 C 0.8663(5) 0.1557(4) 0.4993(3) 0.0444(11) Uani 1 1 d .
H8A H 0.9876 0.1502 0.4921 0.053 Uiso 1 1 calc R
C9 C 0.7811(5) 0.1839(4) 0.4010(2) 0.0299(9) Uani 1 1 d .
C10 C 0.8743(4) 0.2121(4) 0.2918(2) 0.0266(8) Uani 1 1 d .
H10A H 0.9955 0.2090 0.2837 0.032 Uiso 1 1 calc R
C11 C 0.7917(4) 0.2435(3) 0.1984(2) 0.0204(8) Uani 1 1 d .
C12 C 0.8916(5) 0.3015(4) 0.0860(3) 0.0273(8) Uani 1 1 d .
C13 C 0.2609(4) 0.4266(4) -0.3269(2) 0.0332(9) Uani 1 1 d .
H13A H 0.3801 0.4128 -0.3227 0.040 Uiso 1 1 calc R
C14 C 0.2050(4) 0.4598(4) -0.4318(2) 0.0351(10) Uani 1 1 d .
H14A H 0.2872 0.4681 -0.4959 0.042 Uiso 1 1 calc R
C15 C 0.0320(4) 0.4809(4) -0.4437(2) 0.0236(8) Uani 1 1 d .
C16 C -0.0831(4) 0.4686(4) -0.3442(2) 0.0384(11) Uani 1 1 d .
H16A H -0.2027 0.4834 -0.3463 0.046 Uiso 1 1 calc R
C17 C -0.0175(5) 0.4338(4) -0.2416(3) 0.0370(10) Uani 1 1 d .
H17A H -0.0968 0.4244 -0.1761 0.044 Uiso 1 1 calc R
N1 N 0.1510(4) 0.4132(3) -0.2310(2) 0.0267(7) Uani 1 1 d .
O1 O 0.3865(3) 0.3439(3) 0.09636(17) 0.0341(6) Uani 1 1 d .
O2 O 0.5742(3) 0.1702(3) 0.03344(18) 0.0431(7) Uani 1 1 d .
O3 O 0.8262(3) 0.4083(3) 0.02619(16) 0.0328(6) Uani 1 1 d .
O4 O 1.0414(3) 0.2392(3) 0.06155(17) 0.0389(6) Uani 1 1 d .
H3W H 0.5761 0.3203 -0.1100 0.047 Uiso 1 1 d R
H4W H 0.5519 0.4794 -0.1435 0.047 Uiso 1 1 d R
O5 O 0.2884(3) 0.1184(2) -0.12241(16) 0.0455(7) Uani 1 1 d .
H1W H 0.3400 0.0450 -0.0863 0.055 Uiso 1 1 d R
H2W H 0.2145 0.0862 -0.1570 0.055 Uiso 1 1 d R
O6 O 0.5387(3) 0.3913(3) -0.15550(16) 0.0358(6) Uani 1 1 d .
O7 O 0.0662(3) 0.9333(3) 0.13566(18) 0.0616(8) Uani 1 1 d .
H5W H 0.0676 1.0246 0.1112 0.074 Uiso 1 1 d R
H6W H 0.1459 0.8965 0.0908 0.074 Uiso 1 1 d R

loop_
_atom_site_aniso_label
_atom_site_aniso_U_11
_atom_site_aniso_U_22
_atom_site_aniso_U_33
_atom_site_aniso_U_23
_atom_site_aniso_U_13
_atom_site_aniso_U_12
Cd1 0.02320(14) 0.02964(16) 0.01872(13) -0.00170(10) -0.00439(9) -0.00415(11)
C1 0.030(2) 0.032(3) 0.029(2) 0.0044(18) -0.0117(17) -0.0073(19)
C2 0.027(2) 0.018(2) 0.0193(18) -0.0013(15) -0.0049(15) 0.0001(16)
C3 0.020(2) 0.036(3) 0.032(2) -0.0049(18) -0.0006(16) -0.0026(18)
C4 0.042(3) 0.024(2) 0.026(2) -0.0036(16) 0.0032(17) 0.0001(19)
C5 0.066(3) 0.039(3) 0.033(2) -0.007(2) 0.006(2) 0.000(2)
C6 0.110(4) 0.044(3) 0.022(2) -0.003(2) 0.002(3) -0.001(3)
C7 0.116(4) 0.038(3) 0.026(2) -0.006(2) -0.022(3) 0.004(3)
C8 0.070(3) 0.030(3) 0.037(2) -0.0038(19) -0.028(2) 0.008(2)
C9 0.048(3) 0.021(2) 0.0206(18) -0.0014(16) -0.0119(17) 0.0036(18)
C10 0.021(2) 0.029(2) 0.0311(19) -0.0048(16) -0.0087(15) 0.0006(16)
C11 0.025(2) 0.020(2) 0.0170(16) -0.0026(14) -0.0038(14) -0.0039(16)
C12 0.037(2) 0.025(2) 0.0232(19) -0.0065(17) -0.0063(16) -0.0091(19)
C13 0.022(2) 0.054(3) 0.0240(19) -0.0065(18) -0.0075(16) 0.0077(19)
C14 0.031(2) 0.052(3) 0.0186(18) -0.0020(18) -0.0007(16) 0.010(2)
C15 0.025(2) 0.030(2) 0.0160(17) -0.0020(16) -0.0037(15) -0.0029(17)
C16 0.024(2) 0.073(3) 0.0189(19) -0.0032(19) -0.0086(16) -0.006(2)
C17 0.033(2) 0.056(3) 0.0215(19) -0.0034(18) -0.0019(17) -0.006(2)
N1 0.0301(18) 0.030(2) 0.0198(15) -0.0015(13) -0.0056(13) -0.0022(15)
O1 0.0266(15) 0.0434(18) 0.0333(13) -0.0011(12) -0.0143(11) 0.0003(13)
O2 0.0655(19) 0.0327(18) 0.0363(14) -0.0099(13) -0.0250(12) 0.0067(14)
O3 0.0482(16) 0.0280(17) 0.0192(12) 0.0022(11) -0.0038(11) 0.0030(13)
O4 0.0279(15) 0.0345(17) 0.0481(15) -0.0011(12) 0.0106(12) -0.0011(13)
O5 0.0673(19) 0.0307(18) 0.0421(14) -0.0101(13) -0.0200(13) 0.0074(14)
O6 0.0346(15) 0.0394(17) 0.0313(13) -0.0002(12) -0.0029(11) -0.0017(13)
O7 0.090(2) 0.045(2) 0.0506(17) 0.0012(14) -0.0218(15) -0.0017(18)

loop_
_atom_type_symbol
_atom_type_description
_atom_type_scat_dispersion_real
_atom_type_scat_dispersion_imag
_atom_type_scat_source
C C 0.0033 0.0016 'International Tables Vol C Tables 4.2.6.8 and 6.1.1.4'
H H 0.0000 0.0000 'International Tables Vol C Tables 4.2.6.8 and 6.1.1.4'
N N 0.0061 0.0033 'International Tables Vol C Tables 4.2.6.8 and 6.1.1.4'
O O 0.0106 0.0060 'International Tables Vol C Tables 4.2.6.8 and 6.1.1.4'
Cd Cd -0.8075 1.2024 'International Tables Vol C Tables 4.2.6.8 and 6.1.1.4'

loop_
_geom_angle_atom_site_label_1
_geom_angle_atom_site_label_2
_geom_angle_atom_site_label_3
_geom_angle
_geom_angle_site_symmetry_1
_geom_angle_site_symmetry_3
O4 Cd1 O1 84.45(8) 1_455 .
O4 Cd1 N1 107.69(9) 1_455 .
O1 Cd1 N1 164.75(9) . .
O4 Cd1 O3 97.54(8) 1_455 2_665
O1 Cd1 O3 81.93(8) . 2_665
N1 Cd1 O3 87.23(8) . 2_665
O4 Cd1 O5 82.12(8) 1_455 .
O1 Cd1 O5 110.89(9) . .
N1 Cd1 O5 80.56(9) . .
O3 Cd1 O5 167.01(8) 2_665 .
O4 Cd1 O6 159.04(8) 1_455 .
O1 Cd1 O6 83.32(7) . .
N1 Cd1 O6 87.53(8) . .
O3 Cd1 O6 97.51(8) 2_665 .
O5 Cd1 O6 86.43(7) . .
O2 C1 O1 124.3(3) . .
O2 C1 C2 118.0(3) . .
O1 C1 C2 117.6(3) . .
C3 C2 C11 118.7(3) . .
C3 C2 C1 121.1(3) . .
C11 C2 C1 120.0(3) . .
C2 C3 C4 122.0(3) . .
C2 C3 H3A 119.0 . .
C4 C3 H3A 119.0 . .
C3 C4 C9 119.1(3) . .
C3 C4 C5 122.5(3) . .
C9 C4 C5 118.5(3) . .
C6 C5 C4 120.1(4) . .
C6 C5 H5A 119.9 . .
C4 C5 H5A 119.9 . .
C5 C6 C7 121.4(4) . .
C5 C6 H6A 119.3 . .
C7 C6 H6A 119.3 . .
C8 C7 C6 119.4(4) . .
C8 C7 H7A 120.3 . .
C6 C7 H7A 120.3 . .
C7 C8 C9 121.0(4) . .
C7 C8 H8A 119.5 . .
C9 C8 H8A 119.5 . .
C4 C9 C10 118.4(3) . .
C4 C9 C8 119.5(3) . .
C10 C9 C8 122.0(3) . .
C11 C10 C9 121.7(3) . .
C11 C10 H10A 119.1 . .
C9 C10 H10A 119.1 . .
C10 C11 C2 120.0(3) . .
C10 C11 C12 120.2(3) . .
C2 C11 C12 119.3(3) . .
O3 C12 O4 124.7(3) . .
O3 C12 C11 118.8(3) . .
O4 C12 C11 116.4(3) . .
N1 C13 C14 122.8(3) . .
N1 C13 H13A 118.6 . .
C14 C13 H13A 118.6 . .
C15 C14 C13 121.5(3) . .
C15 C14 H14A 119.3 . .
C13 C14 H14A 119.3 . .
C14 C15 C16 116.0(3) . .
C14 C15 C15 122.6(3) . 2_564
C16 C15 C15 121.4(4) . 2_564
C17 C16 C15 119.3(3) . .
C17 C16 H16A 120.3 . .
C15 C16 H16A 120.3 . .
N1 C17 C16 124.2(3) . .
N1 C17 H17A 117.9 . .
C16 C17 H17A 117.9 . .
C17 N1 C13 116.2(3) . .
C17 N1 Cd1 122.9(2) . .
C13 N1 Cd1 120.8(2) . .
C1 O1 Cd1 115.5(2) . .
C12 O3 Cd1 131.3(2) . 2_665
C12 O4 Cd1 123.2(2) . 1_655
Cd1 O5 H1W 121.3 . .
Cd1 O5 H2W 123.6 . .
H1W O5 H2W 108.0 . .
Cd1 O6 H3W 87.5 . .
Cd1 O6 H4W 101.5 . .
H3W O6 H4W 117.8 . .
H5W O7 H6W 102.8 . .

loop_
_geom_bond_atom_site_label_1
_geom_bond_atom_site_label_2
_geom_bond_distance
_geom_bond_site_symmetry_2
Cd1 O4 2.236(2) 1_455
Cd1 O1 2.258(2) .
Cd1 N1 2.302(3) .
Cd1 O3 2.356(2) 2_665
Cd1 O5 2.358(2) .
Cd1 O6 2.384(2) .
C1 O2 1.253(4) .
C1 O1 1.269(4) .
C1 C2 1.499(4) .
C2 C3 1.366(4) .
C2 C11 1.427(4) .
C3 C4 1.403(4) .
C3 H3A 0.9300 .
C4 C9 1.408(4) .
C4 C5 1.425(4) .
C5 C6 1.378(5) .
C5 H5A 0.9300 .
C6 C7 1.393(5) .
C6 H6A 0.9300 .
C7 C8 1.374(4) .
C7 H7A 0.9300 .
C8 C9 1.418(4) .
C8 H8A 0.9300 .
C9 C10 1.410(4) .
C10 C11 1.356(4) .
C10 H10A 0.9300 .
C11 C12 1.511(4) .
C12 O3 1.246(4) .
C12 O4 1.272(4) .
C13 N1 1.335(3) .
C13 C14 1.379(4) .
C13 H13A 0.9300 .
C14 C15 1.364(4) .
C14 H14A 0.9300 .
C15 C16 1.390(4) .
C15 C15 1.494(6) 2_564
C16 C17 1.387(4) .
C16 H16A 0.9300 .
C17 N1 1.326(4) .
C17 H17A 0.9300 .
O3 Cd1 2.356(2) 2_665
O4 Cd1 2.236(2) 1_655
O5 H1W 0.8500 .
O5 H2W 0.8500 .
O6 H3W 0.8472 .
O6 H4W 0.8645 .
O7 H5W 0.8500 .
O7 H6W 0.8500 .

loop_
_geom_torsion_atom_site_label_1
_geom_torsion_atom_site_label_2
_geom_torsion_atom_site_label_3
_geom_torsion_atom_site_label_4
_geom_torsion
_geom_torsion_site_symmetry_1
_geom_torsion_site_symmetry_4
O2 C1 C2 C3 -125.2(3) . .
O1 C1 C2 C3 53.2(5) . .
O2 C1 C2 C11 49.4(5) . .
O1 C1 C2 C11 -132.2(3) . .
C11 C2 C3 C4 -1.3(5) . .
C1 C2 C3 C4 173.4(3) . .
C2 C3 C4 C9 -2.6(5) . .
C2 C3 C4 C5 178.9(3) . .
C3 C4 C5 C6 -179.4(3) . .
C9 C4 C5 C6 2.1(5) . .
C4 C5 C6 C7 -2.4(6) . .
C5 C6 C7 C8 1.1(7) . .
C6 C7 C8 C9 0.5(6) . .
C3 C4 C9 C10 3.6(5) . .
C5 C4 C9 C10 -177.9(3) . .
C3 C4 C9 C8 -179.1(3) . .
C5 C4 C9 C8 -0.6(5) . .
C7 C8 C9 C4 -0.7(5) . .
C7 C8 C9 C10 176.5(3) . .
C4 C9 C10 C11 -0.7(5) . .
C8 C9 C10 C11 -177.9(3) . .
C9 C10 C11 C2 -3.2(5) . .
C9 C10 C11 C12 168.1(3) . .
C3 C2 C11 C10 4.2(5) . .
C1 C2 C11 C10 -170.6(3) . .
C3 C2 C11 C12 -167.2(3) . .
C1 C2 C11 C12 18.1(4) . .
C10 C11 C12 O3 -134.3(3) . .
C2 C11 C12 O3 37.1(4) . .
C10 C11 C12 O4 43.3(4) . .
C2 C11 C12 O4 -145.3(3) . .
N1 C13 C14 C15 -0.2(6) . .
C13 C14 C15 C16 0.7(5) . .
C13 C14 C15 C15 179.1(4) . 2_564
C14 C15 C16 C17 -1.2(5) . .
C15 C15 C16 C17 -179.6(4) 2_564 .
C15 C16 C17 N1 1.1(6) . .
C16 C17 N1 C13 -0.5(5) . .
C16 C17 N1 Cd1 -178.1(3) . .
C14 C13 N1 C17 0.0(5) . .
C14 C13 N1 Cd1 177.7(3) . .
O4 Cd1 N1 C17 23.9(3) 1_455 .
O1 Cd1 N1 C17 -117.7(4) . .
O3 Cd1 N1 C17 -73.1(3) 2_665 .
O5 Cd1 N1 C17 102.4(3) . .
O6 Cd1 N1 C17 -170.8(3) . .
O4 Cd1 N1 C13 -153.6(2) 1_455 .
O1 Cd1 N1 C13 64.7(5) . .
O3 Cd1 N1 C13 109.3(3) 2_665 .
O5 Cd1 N1 C13 -75.1(3) . .
O6 Cd1 N1 C13 11.7(3) . .
O2 C1 O1 Cd1 0.5(5) . .
C2 C1 O1 Cd1 -177.8(2) . .
O4 Cd1 O1 C1 107.9(3) 1_455 .
N1 Cd1 O1 C1 -108.5(4) . .
O3 Cd1 O1 C1 -153.6(3) 2_665 .
O5 Cd1 O1 C1 28.5(3) . .
O6 Cd1 O1 C1 -55.0(2) . .
O4 C12 O3 Cd1 -115.9(3) . 2_665
C11 C12 O3 Cd1 61.4(4) . 2_665
O3 C12 O4 Cd1 21.7(4) . 1_655
C11 C12 O4 Cd1 -155.70(19) . 1_655
